data_7026573
loop_
_publ_author_name
'Derendorf, Janis'
'Kessler, Mathias'
'Knapp, Carsten'
'R\"uhle, Monika'
'Schulz, Christoph'

_publ_section_title
;
 Alkali metal-sulfur dioxide complexes stabilized by halogenated
 closo-dodecaborate anions.
;
_journal_issue 37
_journal_name_full 'Dalton transactions (Cambridge, England : 2003)'
_journal_page_first 8671
_journal_page_last 8678
_journal_paper_doi 10.1039/c0dt00521e
_journal_volume 39
_journal_year 2010
_chemical_formula_moiety 'B12 Cl12, 4(O2 S), 2(Na)'
_chemical_formula_sum 'B12 Cl12 Na2 O8 S4'
_chemical_formula_weight 857.34
_chemical_name_systematic
;
?
;
_space_group_IT_number 14
_symmetry_cell_setting monoclinic
_symmetry_space_group_name_Hall '-P 2yn'
_symmetry_space_group_name_H-M 'P 1 21/n 1'
_atom_sites_solution_primary direct
_atom_sites_solution_secondary difmap
_audit_creation_method SHELXL-97
_cell_angle_alpha 90.00
_cell_angle_beta 99.32(3)
_cell_angle_gamma 90.00
_cell_formula_units_Z 2
_cell_length_a 9.990(2)
_cell_length_b 11.603(2)
_cell_length_c 12.550(3)
_cell_measurement_reflns_used 1000
_cell_measurement_temperature 120(2)
_cell_measurement_theta_max 27.45
_cell_measurement_theta_min 2.99
_cell_volume 1435.5(5)
_computing_cell_refinement 'CrystalClear (Rigaku Inc., 2007)'
_computing_data_collection 'CrystalClear (Rigaku Inc., 2007)'
_computing_data_reduction 'CrystalClear (Rigaku Inc., 2007)'
_computing_molecular_graphics Diamond
_computing_publication_material 'SHELXL-97 (Sheldrick, 1997)'
_computing_structure_refinement 'SHELXL-97 (Sheldrick, 1997)'
_computing_structure_solution 'SHELXS-97 (Sheldrick, 1997)'
_diffrn_ambient_temperature 120(2)
_diffrn_detector_area_resol_mean 10.000
_diffrn_measured_fraction_theta_full 0.999
_diffrn_measured_fraction_theta_max 0.999
_diffrn_measurement_device_type 'Rigaku R-AXIS Spider'
_diffrn_measurement_method fsFind.ref
_diffrn_radiation_monochromator graphite
_diffrn_radiation_source 'sealed tube'
_diffrn_radiation_type MoK\a
_diffrn_radiation_wavelength 0.71073
_diffrn_reflns_av_R_equivalents 0.0634
_diffrn_reflns_av_sigmaI/netI 0.0332
_diffrn_reflns_limit_h_max 12
_diffrn_reflns_limit_h_min -12
_diffrn_reflns_limit_k_max 14
_diffrn_reflns_limit_k_min -14
_diffrn_reflns_limit_l_max 15
_diffrn_reflns_limit_l_min -15
_diffrn_reflns_number 23470
_diffrn_reflns_theta_full 25.99
_diffrn_reflns_theta_max 25.99
_diffrn_reflns_theta_min 2.99
_exptl_absorpt_coefficient_mu 1.510
_exptl_absorpt_correction_T_max 1.000
_exptl_absorpt_correction_T_min 0.792
_exptl_absorpt_correction_type multi-scan
_exptl_absorpt_process_details
;
March 2001 T Higashi
;
_exptl_crystal_colour colorless
_exptl_crystal_density_diffrn 1.983
_exptl_crystal_density_method 'not measured'
_exptl_crystal_description block
_exptl_crystal_F_000 828
_exptl_crystal_size_max 0.22
_exptl_crystal_size_mid 0.14
_exptl_crystal_size_min 0.04
_refine_diff_density_max 0.363
_refine_diff_density_min -0.340
_refine_diff_density_rms 0.076
_refine_ls_extinction_method none
_refine_ls_goodness_of_fit_ref 1.062
_refine_ls_matrix_type full
_refine_ls_number_parameters 199
_refine_ls_number_reflns 2820
_refine_ls_number_restraints 0
_refine_ls_restrained_S_all 1.062
_refine_ls_R_factor_all 0.0476
_refine_ls_R_factor_gt 0.0320
_refine_ls_shift/su_max 0.000
_refine_ls_shift/su_mean 0.000
_refine_ls_structure_factor_coef Fsqd
_refine_ls_weighting_details 'calc w=1/[\s^2^(Fo^2^)+(0.0208P)^2^+1.1026P] where P=(Fo^2^+2Fc^2^)/3'
_refine_ls_weighting_scheme calc
_refine_ls_wR_factor_gt 0.0615
_refine_ls_wR_factor_ref 0.0666
_reflns_number_gt 2200
_reflns_number_total 2820
_reflns_threshold_expression >2sigma(I)
_cod_data_source_file c0dt00521e.txt
_cod_data_source_block ck-mk-02
_cod_depositor_comments
;
The following automatic conversions were performed:

'_symmetry_cell_setting' value 'Monoclinic' changed to 'monoclinic'
according to /home/saulius/struct/CIF-dictionaries/cif_core.dic
dictionary named 'cif_core.dic' version 2.4.2 from 2011-04-26.

Automatic conversion script
Id: cif_fix_values 1891 2012-01-12 08:04:46Z andrius 
;
_cod_original_sg_symbol_Hall '-P 2yn '
_cod_original_sg_symbol_H-M P2(1)/n
_cod_database_code 7026573

loop_
_symmetry_equiv_pos_as_xyz
'x, y, z'
'-x+1/2, y+1/2, -z+1/2'
'-x, -y, -z'
'x-1/2, -y-1/2, z-1/2'

loop_
_atom_site_label
_atom_site_type_symbol
_atom_site_fract_x
_atom_site_fract_y
_atom_site_fract_z
_atom_site_U_iso_or_equiv
_atom_site_adp_type
_atom_site_occupancy
_atom_site_symmetry_multiplicity
_atom_site_calc_flag
_atom_site_refinement_flags
_atom_site_disorder_assembly
_atom_site_disorder_group
B1 B 0.0802(3) 0.6231(2) 0.5458(2) 0.0155(6) Uani 1 1 d . . .
Cl1 Cl 0.16580(6) 0.75370(5) 0.59502(5) 0.02111(15) Uani 1 1 d . . .
B2 B 0.0715(3) 0.3750(2) 0.5508(2) 0.0179(6) Uani 1 1 d . . .
Cl2 Cl 0.14959(7) 0.24345(5) 0.60565(6) 0.03242(19) Uani 1 1 d . . .
B3 B -0.0824(3) 0.4276(2) 0.5882(2) 0.0165(6) Uani 1 1 d . . .
Cl3 Cl -0.17170(7) 0.35112(6) 0.67870(6) 0.03276(18) Uani 1 1 d . . .
B4 B 0.1718(3) 0.4961(2) 0.5247(2) 0.0164(6) Uani 1 1 d . . .
Cl4 Cl 0.35328(6) 0.49233(5) 0.55119(6) 0.02673(16) Uani 1 1 d . . .
B5 B 0.0737(3) 0.5015(2) 0.6318(2) 0.0173(6) Uani 1 1 d . . .
Cl5 Cl 0.15443(7) 0.50560(6) 0.77041(5) 0.03376(18) Uani 1 1 d . . .
B6 B -0.0769(3) 0.5811(2) 0.5845(2) 0.0170(6) Uani 1 1 d . . .
Cl6 Cl -0.15615(7) 0.66812(6) 0.67543(6) 0.0346(2) Uani 1 1 d . . .
Na1 Na 0.42677(11) 0.30522(9) 0.70479(9) 0.0300(3) Uani 1 1 d . . .
O1 O 0.5547(2) 0.45900(18) 0.79176(19) 0.0440(6) Uani 1 1 d . A .
S1 S 0.62184(10) 0.53419(7) 0.86861(8) 0.0507(3) Uani 1 1 d . . .
O2A O 0.7594(4) 0.5038(4) 0.9280(3) 0.0417(11) Uani 0.50 1 d P A 1
O2B O 0.5619(5) 0.5017(4) 0.9710(4) 0.0540(13) Uani 0.50 1 d P . 2
O3 O 0.4990(2) 0.77874(19) 0.44461(17) 0.0421(6) Uani 1 1 d . . .
S2A S 0.4956(6) 0.8060(3) 0.5555(4) 0.0354(8) Uani 0.50 1 d P B 1
O4A O 0.5248(4) 0.7104(4) 0.6267(4) 0.0432(11) Uani 0.50 1 d P B 1
S2B S 0.5123(6) 0.8404(4) 0.5387(5) 0.0382(9) Uani 0.50 1 d P B 2
O4B O 0.6063(5) 0.9323(4) 0.5453(4) 0.0471(12) Uani 0.50 1 d P B 2

loop_
_atom_site_aniso_label
_atom_site_aniso_U_11
_atom_site_aniso_U_22
_atom_site_aniso_U_33
_atom_site_aniso_U_23
_atom_site_aniso_U_13
_atom_site_aniso_U_12
B1 0.0140(14) 0.0136(14) 0.0190(15) 0.0005(11) 0.0029(12) -0.0019(11)
Cl1 0.0213(3) 0.0166(3) 0.0254(4) -0.0047(2) 0.0039(3) -0.0051(3)
B2 0.0138(14) 0.0134(14) 0.0257(17) 0.0020(11) 0.0013(13) -0.0008(11)
Cl2 0.0205(4) 0.0171(3) 0.0551(5) 0.0116(3) -0.0078(3) 0.0001(3)
B3 0.0174(14) 0.0175(14) 0.0151(15) -0.0012(11) 0.0039(12) -0.0040(11)
Cl3 0.0372(4) 0.0420(4) 0.0206(4) 0.0018(3) 0.0092(3) -0.0205(3)
B4 0.0136(13) 0.0143(13) 0.0208(14) -0.0006(12) 0.0019(11) -0.0013(11)
Cl4 0.0125(3) 0.0244(3) 0.0426(4) 0.0030(3) 0.0022(3) 0.0002(3)
B5 0.0184(14) 0.0193(14) 0.0136(13) 0.0006(12) 0.0004(11) -0.0040(12)
Cl5 0.0405(4) 0.0412(4) 0.0159(3) 0.0053(3) -0.0067(3) -0.0203(3)
B6 0.0145(14) 0.0166(14) 0.0214(16) -0.0039(11) 0.0070(12) -0.0034(11)
Cl6 0.0298(4) 0.0327(4) 0.0462(5) -0.0229(3) 0.0210(3) -0.0077(3)
Na1 0.0283(6) 0.0347(6) 0.0260(6) 0.0019(5) 0.0012(5) 0.0003(5)
O1 0.0360(12) 0.0364(12) 0.0563(15) -0.0024(11) -0.0024(11) -0.0014(10)
S1 0.0561(6) 0.0276(4) 0.0615(6) -0.0096(4) -0.0108(5) 0.0104(4)
O2A 0.035(2) 0.046(3) 0.042(3) -0.007(2) -0.001(2) 0.002(2)
O2B 0.076(4) 0.037(3) 0.050(3) -0.009(2) 0.012(3) 0.002(3)
O3 0.0396(13) 0.0545(14) 0.0319(13) -0.0052(10) 0.0055(10) 0.0077(11)
S2A 0.0350(16) 0.033(2) 0.039(2) -0.0117(15) 0.0084(13) 0.0021(15)
O4A 0.037(3) 0.049(3) 0.041(3) -0.004(2) 0.000(2) -0.006(2)
S2B 0.0422(17) 0.045(3) 0.0293(15) -0.0043(16) 0.0114(11) -0.0040(17)
O4B 0.053(3) 0.046(3) 0.041(3) -0.009(2) 0.002(2) -0.012(2)

loop_
_atom_type_symbol
_atom_type_description
_atom_type_scat_dispersion_real
_atom_type_scat_dispersion_imag
_atom_type_scat_source
B B 0.0013 0.0007 'International Tables Vol C Tables 4.2.6.8 and 6.1.1.4'
O O 0.0106 0.0060 'International Tables Vol C Tables 4.2.6.8 and 6.1.1.4'
Na Na 0.0362 0.0249 'International Tables Vol C Tables 4.2.6.8 and 6.1.1.4'
S S 0.1246 0.1234 'International Tables Vol C Tables 4.2.6.8 and 6.1.1.4'
Cl Cl 0.1484 0.1585 'International Tables Vol C Tables 4.2.6.8 and 6.1.1.4'

loop_
_geom_angle_atom_site_label_1
_geom_angle_atom_site_label_2
_geom_angle_atom_site_label_3
_geom_angle
_geom_angle_site_symmetry_1
_geom_angle_site_symmetry_3
B4 B1 B2 108.11(19) . 3_566
B4 B1 B6 108.11(18) . .
B2 B1 B6 60.00(16) 3_566 .
B4 B1 B5 60.26(15) . .
B2 B1 B5 108.15(19) 3_566 .
B6 B1 B5 59.97(15) . .
B4 B1 B3 60.08(16) . 3_566
B2 B1 B3 60.12(16) 3_566 3_566
B6 B1 B3 108.21(19) . 3_566
B5 B1 B3 108.45(19) . 3_566
B4 B1 Cl1 121.44(18) . .
B2 B1 Cl1 121.91(18) 3_566 .
B6 B1 Cl1 121.78(18) . .
B5 B1 Cl1 121.31(18) . .
B3 B1 Cl1 121.55(17) 3_566 .
B1 Cl1 Na1 105.83(9) . 2_556
B1 B2 B6 60.10(15) 3_566 3_566
B1 B2 B5 107.99(19) 3_566 .
B6 B2 B5 107.97(19) 3_566 .
B1 B2 B3 60.07(15) 3_566 .
B6 B2 B3 108.3(2) 3_566 .
B5 B2 B3 60.07(15) . .
B1 B2 B4 107.83(19) 3_566 .
B6 B2 B4 59.75(15) 3_566 .
B5 B2 B4 60.09(15) . .
B3 B2 B4 108.15(19) . .
B1 B2 Cl2 122.61(18) 3_566 .
B6 B2 Cl2 121.90(18) 3_566 .
B5 B2 Cl2 121.04(19) . .
B3 B2 Cl2 121.84(18) . .
B4 B2 Cl2 121.08(18) . .
B2 Cl2 Na1 106.01(10) . .
B6 B3 B4 59.80(16) . 3_566
B6 B3 B1 107.4(2) . 3_566
B4 B3 B1 59.72(15) 3_566 3_566
B6 B3 B2 107.62(19) . .
B4 B3 B2 107.57(19) 3_566 .
B1 B3 B2 59.81(15) 3_566 .
B6 B3 B5 59.95(16) . .
B4 B3 B5 107.75(19) 3_566 .
B1 B3 B5 107.63(19) 3_566 .
B2 B3 B5 59.89(16) . .
B6 B3 Cl3 122.19(19) . .
B4 B3 Cl3 120.93(18) 3_566 .
B1 B3 Cl3 121.21(18) 3_566 .
B2 B3 Cl3 122.44(18) . .
B5 B3 Cl3 122.97(18) . .
B1 B4 B6 108.04(19) . 3_566
B1 B4 B3 60.20(15) . 3_566
B6 B4 B3 60.10(15) 3_566 3_566
B1 B4 B2 107.92(19) . .
B6 B4 B2 60.00(16) 3_566 .
B3 B4 B2 108.23(19) 3_566 .
B1 B4 B5 60.08(15) . .
B6 B4 B5 107.99(19) 3_566 .
B3 B4 B5 108.41(19) 3_566 .
B2 B4 B5 59.86(15) . .
B1 B4 Cl4 121.57(18) . .
B6 B4 Cl4 121.86(18) 3_566 .
B3 B4 Cl4 121.41(18) 3_566 .
B2 B4 Cl4 121.85(18) . .
B5 B4 Cl4 121.55(18) . .
B4 Cl4 Na1 106.25(10) . .
B2 B5 B6 107.74(19) . .
B2 B5 B1 107.72(18) . .
B6 B5 B1 60.01(15) . .
B2 B5 B3 60.05(15) . .
B6 B5 B3 59.93(15) . .
B1 B5 B3 108.04(19) . .
B2 B5 B4 60.05(15) . .
B6 B5 B4 107.66(19) . .
B1 B5 B4 59.66(15) . .
B3 B5 B4 108.10(19) . .
B2 B5 Cl5 122.41(18) . .
B6 B5 Cl5 122.07(18) . .
B1 B5 Cl5 120.72(18) . .
B3 B5 Cl5 122.82(18) . .
B4 B5 Cl5 120.97(18) . .
B4 B6 B2 60.24(16) 3_566 3_566
B4 B6 B3 60.10(16) 3_566 .
B2 B6 B3 108.4(2) 3_566 .
B4 B6 B5 108.13(19) 3_566 .
B2 B6 B5 108.11(19) 3_566 .
B3 B6 B5 60.12(16) . .
B4 B6 B1 108.06(19) 3_566 .
B2 B6 B1 59.90(15) 3_566 .
B3 B6 B1 108.20(19) . .
B5 B6 B1 60.02(15) . .
B4 B6 Cl6 122.52(18) 3_566 .
B2 B6 Cl6 121.89(19) 3_566 .
B3 B6 Cl6 121.67(18) . .
B5 B6 Cl6 120.89(19) . .
B1 B6 Cl6 121.06(18) . .
B6 Cl6 Na1 103.73(10) . 2_556
O3 Na1 O1 117.93(9) 3_666 .
O3 Na1 Cl1 143.36(7) 3_666 2_546
O1 Na1 Cl1 88.83(7) . 2_546
O3 Na1 Cl4 81.87(7) 3_666 .
O1 Na1 Cl4 78.59(7) . .
Cl1 Na1 Cl4 130.51(4) 2_546 .
O3 Na1 Cl2 87.60(7) 3_666 .
O1 Na1 Cl2 141.69(7) . .
Cl1 Na1 Cl2 84.54(4) 2_546 .
Cl4 Na1 Cl2 77.43(4) . .
O3 Na1 Cl6 82.22(7) 3_666 2_546
O1 Na1 Cl6 81.72(7) . 2_546
Cl1 Na1 Cl6 77.22(4) 2_546 2_546
Cl4 Na1 Cl6 145.01(4) . 2_546
Cl2 Na1 Cl6 132.64(5) . 2_546
S1 O1 Na1 163.96(16) . .
O1 S1 O2A 119.95(19) . .
O1 S1 O2B 102.4(2) . .
O2A S1 O2B 88.7(3) . .
O2B O2B S1 148.1(5) 3_667 .
S2B O3 Na1 155.6(3) . 3_666
S2A O3 Na1 158.7(3) . 3_666
O4A S2A O3 113.7(4) . .
O3 S2B O4B 114.5(4) . .

loop_
_geom_bond_atom_site_label_1
_geom_bond_atom_site_label_2
_geom_bond_distance
_geom_bond_site_symmetry_2
B1 B4 1.777(4) .
B1 B2 1.781(4) 3_566
B1 B6 1.784(4) .
B1 B5 1.785(4) .
B1 B3 1.786(4) 3_566
B1 Cl1 1.799(3) .
Cl1 Na1 2.8771(14) 2_556
B2 B1 1.781(4) 3_566
B2 B6 1.783(4) 3_566
B2 B5 1.784(4) .
B2 B3 1.786(4) .
B2 B4 1.787(4) .
B2 Cl2 1.799(3) .
Cl2 Na1 2.9348(15) .
B3 B6 1.783(4) .
B3 B4 1.783(4) 3_566
B3 B5 1.787(4) .
B3 Cl3 1.788(3) .
B4 B6 1.778(4) 3_566
B4 B5 1.788(4) .
B4 Cl4 1.790(3) .
Cl4 Na1 2.9172(13) .
B5 B6 1.784(4) .
B5 Cl5 1.795(3) .
B6 B4 1.778(4) 3_566
B6 B2 1.783(4) 3_566
B6 Cl6 1.800(3) .
Cl6 Na1 2.9876(15) 2_556
Na1 O3 2.338(2) 3_666
Na1 O1 2.357(2) .
Na1 Cl1 2.8771(14) 2_546
Na1 Cl6 2.9876(14) 2_546
O1 S1 1.390(2) .
S1 O2A 1.495(4) .
S1 O2B 1.550(5) .
O2B O2B 1.534(10) 3_667
O3 S2B 1.369(6) .
O3 S2A 1.433(6) .
O3 Na1 2.338(2) 3_666
S2A O4A 1.424(6) .
S2B O4B 1.415(6) .

loop_
_geom_torsion_atom_site_label_1
_geom_torsion_atom_site_label_2
_geom_torsion_atom_site_label_3
_geom_torsion_atom_site_label_4
_geom_torsion
_geom_torsion_site_symmetry_1
_geom_torsion_site_symmetry_4
B4 B1 Cl1 Na1 -119.64(19) . 2_556
B2 B1 Cl1 Na1 96.30(19) 3_566 2_556
B6 B1 Cl1 Na1 24.2(2) . 2_556
B5 B1 Cl1 Na1 -47.6(2) . 2_556
B3 B1 Cl1 Na1 168.46(17) 3_566 2_556
B1 B2 Cl2 Na1 163.76(18) 3_566 .
B6 B2 Cl2 Na1 91.1(2) 3_566 .
B5 B2 Cl2 Na1 -51.9(2) . .
B3 B2 Cl2 Na1 -123.69(19) . .
B4 B2 Cl2 Na1 19.7(2) . .
B1 B2 B3 B6 -100.3(2) 3_566 .
B6 B2 B3 B6 -63.0(3) 3_566 .
B5 B2 B3 B6 37.66(19) . .
B4 B2 B3 B6 0.3(3) . .
Cl2 B2 B3 B6 147.7(2) . .
B1 B2 B3 B4 -37.24(17) 3_566 3_566
B6 B2 B3 B4 0.1(2) 3_566 3_566
B5 B2 B3 B4 100.7(2) . 3_566
B4 B2 B3 B4 63.3(3) . 3_566
Cl2 B2 B3 B4 -149.23(19) . 3_566
B6 B2 B3 B1 37.29(17) 3_566 3_566
B5 B2 B3 B1 138.0(2) . 3_566
B4 B2 B3 B1 100.5(2) . 3_566
Cl2 B2 B3 B1 -112.0(2) . 3_566
B1 B2 B3 B5 -138.0(2) 3_566 .
B6 B2 B3 B5 -100.7(2) 3_566 .
B4 B2 B3 B5 -37.41(18) . .
Cl2 B2 B3 B5 110.1(2) . .
B1 B2 B3 Cl3 109.9(2) 3_566 .
B6 B2 B3 Cl3 147.20(18) 3_566 .
B5 B2 B3 Cl3 -112.1(2) . .
B4 B2 B3 Cl3 -149.54(19) . .
Cl2 B2 B3 Cl3 -2.1(3) . .
B2 B1 B4 B6 -0.2(2) 3_566 3_566
B6 B1 B4 B6 63.3(3) . 3_566
B5 B1 B4 B6 100.8(2) . 3_566
B3 B1 B4 B6 -37.74(18) 3_566 3_566
Cl1 B1 B4 B6 -148.58(19) . 3_566
B2 B1 B4 B3 37.55(18) 3_566 3_566
B6 B1 B4 B3 101.0(2) . 3_566
B5 B1 B4 B3 138.54(19) . 3_566
Cl1 B1 B4 B3 -110.8(2) . 3_566
B2 B1 B4 B2 -63.6(3) 3_566 .
B6 B1 B4 B2 -0.1(3) . .
B5 B1 B4 B2 37.37(18) . .
B3 B1 B4 B2 -101.2(2) 3_566 .
Cl1 B1 B4 B2 147.99(19) . .
B2 B1 B4 B5 -101.0(2) 3_566 .
B6 B1 B4 B5 -37.51(18) . .
B3 B1 B4 B5 -138.54(19) 3_566 .
Cl1 B1 B4 B5 110.6(2) . .
B2 B1 B4 Cl4 148.22(19) 3_566 .
B6 B1 B4 Cl4 -148.30(19) . .
B5 B1 B4 Cl4 -110.8(2) . .
B3 B1 B4 Cl4 110.7(2) 3_566 .
Cl1 B1 B4 Cl4 -0.2(3) . .
B1 B2 B4 B1 63.4(3) 3_566 .
B6 B2 B4 B1 100.9(2) 3_566 .
B5 B2 B4 B1 -37.46(18) . .
B3 B2 B4 B1 -0.1(3) . .
Cl2 B2 B4 B1 -147.8(2) . .
B1 B2 B4 B6 -37.47(18) 3_566 3_566
B5 B2 B4 B6 -138.4(2) . 3_566
B3 B2 B4 B6 -101.0(2) . 3_566
Cl2 B2 B4 B6 111.3(2) . 3_566
B1 B2 B4 B3 -0.2(3) 3_566 3_566
B6 B2 B4 B3 37.23(18) 3_566 3_566
B5 B2 B4 B3 -101.1(2) . 3_566
B3 B2 B4 B3 -63.7(3) . 3_566
Cl2 B2 B4 B3 148.51(19) . 3_566
B1 B2 B4 B5 100.9(2) 3_566 .
B6 B2 B4 B5 138.4(2) 3_566 .
B3 B2 B4 B5 37.40(18) . .
Cl2 B2 B4 B5 -110.4(2) . .
B1 B2 B4 Cl4 -148.51(19) 3_566 .
B6 B2 B4 Cl4 -111.0(2) 3_566 .
B5 B2 B4 Cl4 110.6(2) . .
B3 B2 B4 Cl4 147.99(19) . .
Cl2 B2 B4 Cl4 0.2(3) . .
B1 B4 Cl4 Na1 123.63(18) . .
B6 B4 Cl4 Na1 -92.3(2) 3_566 .
B3 B4 Cl4 Na1 -164.32(17) 3_566 .
B2 B4 Cl4 Na1 -20.1(2) . .
B5 B4 Cl4 Na1 51.7(2) . .
B1 B2 B5 B6 -0.1(2) 3_566 .
B6 B2 B5 B6 63.5(3) 3_566 .
B3 B2 B5 B6 -37.68(18) . .
B4 B2 B5 B6 100.6(2) . .
Cl2 B2 B5 B6 -149.02(18) . .
B1 B2 B5 B1 -63.4(2) 3_566 .
B6 B2 B5 B1 0.1(2) 3_566 .
B3 B2 B5 B1 -101.0(2) . .
B4 B2 B5 B1 37.23(18) . .
Cl2 B2 B5 B1 147.64(19) . .
B1 B2 B5 B3 37.61(18) 3_566 .
B6 B2 B5 B3 101.1(2) 3_566 .
B4 B2 B5 B3 138.2(2) . .
Cl2 B2 B5 B3 -111.3(2) . .
B1 B2 B5 B4 -100.6(2) 3_566 .
B6 B2 B5 B4 -37.10(18) 3_566 .
B3 B2 B5 B4 -138.2(2) . .
Cl2 B2 B5 B4 110.4(2) . .
B1 B2 B5 Cl5 149.63(19) 3_566 .
B6 B2 B5 Cl5 -146.83(19) 3_566 .
B3 B2 B5 Cl5 112.0(2) . .
B4 B2 B5 Cl5 -109.7(2) . .
Cl2 B2 B5 Cl5 0.7(3) . .
B4 B1 B5 B2 -37.40(18) . .
B2 B1 B5 B2 63.5(3) 3_566 .
B6 B1 B5 B2 100.6(2) . .
B3 B1 B5 B2 -0.2(2) 3_566 .
Cl1 B1 B5 B2 -148.22(19) . .
B4 B1 B5 B6 -138.05(19) . .
B2 B1 B5 B6 -37.13(18) 3_566 .
B3 B1 B5 B6 -100.8(2) 3_566 .
Cl1 B1 B5 B6 111.1(2) . .
B4 B1 B5 B3 -100.8(2) . .
B2 B1 B5 B3 0.1(3) 3_566 .
B6 B1 B5 B3 37.21(18) . .
B3 B1 B5 B3 -63.6(3) 3_566 .
Cl1 B1 B5 B3 148.34(19) . .
B2 B1 B5 B4 100.9(2) 3_566 .
B6 B1 B5 B4 138.05(19) . .
B3 B1 B5 B4 37.23(18) 3_566 .
Cl1 B1 B5 B4 -110.8(2) . .
B4 B1 B5 Cl5 110.2(2) . .
B2 B1 B5 Cl5 -148.86(19) 3_566 .
B6 B1 B5 Cl5 -111.7(2) . .
B3 B1 B5 Cl5 147.45(19) 3_566 .
Cl1 B1 B5 Cl5 -0.6(3) . .
B6 B3 B5 B2 -137.7(2) . .
B4 B3 B5 B2 -100.4(2) 3_566 .
B1 B3 B5 B2 -37.40(18) 3_566 .
Cl3 B3 B5 B2 111.3(2) . .
B4 B3 B5 B6 37.31(18) 3_566 .
B1 B3 B5 B6 100.3(2) 3_566 .
B2 B3 B5 B6 137.7(2) . .
Cl3 B3 B5 B6 -111.0(2) . .
B6 B3 B5 B1 -37.25(18) . .
B4 B3 B5 B1 0.1(3) 3_566 .
B1 B3 B5 B1 63.1(3) 3_566 .
B2 B3 B5 B1 100.5(2) . .
Cl3 B3 B5 B1 -148.25(19) . .
B6 B3 B5 B4 -100.3(2) . .
B4 B3 B5 B4 -63.0(3) 3_566 .
B1 B3 B5 B4 0.0(3) 3_566 .
B2 B3 B5 B4 37.38(18) . .
Cl3 B3 B5 B4 148.65(19) . .
B6 B3 B5 Cl5 110.9(2) . .
B4 B3 B5 Cl5 148.21(19) 3_566 .
B1 B3 B5 Cl5 -148.78(19) 3_566 .
B2 B3 B5 Cl5 -111.4(2) . .
Cl3 B3 B5 Cl5 -0.1(3) . .
B1 B4 B5 B2 138.11(19) . .
B6 B4 B5 B2 37.22(18) 3_566 .
B3 B4 B5 B2 100.8(2) 3_566 .
Cl4 B4 B5 B2 -111.1(2) . .
B1 B4 B5 B6 37.42(18) . .
B6 B4 B5 B6 -63.5(2) 3_566 .
B3 B4 B5 B6 0.2(2) 3_566 .
B2 B4 B5 B6 -100.7(2) . .
Cl4 B4 B5 B6 148.24(18) . .
B6 B4 B5 B1 -100.9(2) 3_566 .
B3 B4 B5 B1 -37.27(18) 3_566 .
B2 B4 B5 B1 -138.11(19) . .
Cl4 B4 B5 B1 110.8(2) . .
B1 B4 B5 B3 100.7(2) . .
B6 B4 B5 B3 -0.2(3) 3_566 .
B3 B4 B5 B3 63.5(3) 3_566 .
B2 B4 B5 B3 -37.38(18) . .
Cl4 B4 B5 B3 -148.44(18) . .
B1 B4 B5 Cl5 -109.8(2) . .
B6 B4 B5 Cl5 149.29(19) 3_566 .
B3 B4 B5 Cl5 -147.09(19) 3_566 .
B2 B4 B5 Cl5 112.1(2) . .
Cl4 B4 B5 Cl5 1.0(3) . .
B1 B3 B6 B4 37.42(18) 3_566 3_566
B2 B3 B6 B4 100.5(2) . 3_566
B5 B3 B6 B4 138.09(19) . 3_566
Cl3 B3 B6 B4 -109.7(2) . 3_566
B4 B3 B6 B2 -37.35(18) 3_566 3_566
B1 B3 B6 B2 0.1(3) 3_566 3_566
B2 B3 B6 B2 63.1(3) . 3_566
B5 B3 B6 B2 100.7(2) . 3_566
Cl3 B3 B6 B2 -147.00(19) . 3_566
B4 B3 B6 B5 -138.09(19) 3_566 .
B1 B3 B6 B5 -100.7(2) 3_566 .
B2 B3 B6 B5 -37.63(19) . .
Cl3 B3 B6 B5 112.3(2) . .
B4 B3 B6 B1 -100.8(2) 3_566 .
B1 B3 B6 B1 -63.4(3) 3_566 .
B2 B3 B6 B1 -0.3(3) . .
B5 B3 B6 B1 37.29(19) . .
Cl3 B3 B6 B1 149.54(19) . .
B4 B3 B6 Cl6 112.0(2) 3_566 .
B1 B3 B6 Cl6 149.37(19) 3_566 .
B2 B3 B6 Cl6 -147.59(19) . .
B5 B3 B6 Cl6 -110.0(2) . .
Cl3 B3 B6 Cl6 2.3(3) . .
B2 B5 B6 B4 0.2(3) . 3_566
B1 B5 B6 B4 100.8(2) . 3_566
B3 B5 B6 B4 -37.54(18) . 3_566
B4 B5 B6 B4 63.6(2) . 3_566
Cl5 B5 B6 B4 -149.64(19) . 3_566
B2 B5 B6 B2 -63.6(2) . 3_566
B1 B5 B6 B2 37.08(18) . 3_566
B3 B5 B6 B2 -101.3(2) . 3_566
B4 B5 B6 B2 -0.2(2) . 3_566
Cl5 B5 B6 B2 146.61(19) . 3_566
B2 B5 B6 B3 37.73(18) . .
B1 B5 B6 B3 138.4(2) . .
B4 B5 B6 B3 101.1(2) . .
Cl5 B5 B6 B3 -112.1(2) . .
B2 B5 B6 B1 -100.6(2) . .
B3 B5 B6 B1 -138.4(2) . .
B4 B5 B6 B1 -37.27(18) . .
Cl5 B5 B6 B1 109.5(2) . .
B2 B5 B6 Cl6 148.95(18) . .
B1 B5 B6 Cl6 -110.4(2) . .
B3 B5 B6 Cl6 111.2(2) . .
B4 B5 B6 Cl6 -147.69(18) . .
Cl5 B5 B6 Cl6 -0.9(3) . .
B4 B1 B6 B4 -63.3(3) . 3_566
B2 B1 B6 B4 37.59(18) 3_566 3_566
B5 B1 B6 B4 -100.9(2) . 3_566
B3 B1 B6 B4 0.3(3) 3_566 3_566
Cl1 B1 B6 B4 148.70(19) . 3_566
B4 B1 B6 B2 -100.9(2) . 3_566
B5 B1 B6 B2 -138.5(2) . 3_566
B3 B1 B6 B2 -37.29(18) 3_566 3_566
Cl1 B1 B6 B2 111.1(2) . 3_566
B4 B1 B6 B3 0.3(3) . .
B2 B1 B6 B3 101.2(2) 3_566 .
B5 B1 B6 B3 -37.34(19) . .
B3 B1 B6 B3 63.9(3) 3_566 .
Cl1 B1 B6 B3 -147.7(2) . .
B4 B1 B6 B5 37.64(18) . .
B2 B1 B6 B5 138.5(2) 3_566 .
B3 B1 B6 B5 101.2(2) 3_566 .
Cl1 B1 B6 B5 -110.4(2) . .
B4 B1 B6 Cl6 147.79(19) . .
B2 B1 B6 Cl6 -111.3(2) 3_566 .
B5 B1 B6 Cl6 110.2(2) . .
B3 B1 B6 Cl6 -148.62(19) 3_566 .
Cl1 B1 B6 Cl6 -0.2(3) . .
B4 B6 Cl6 Na1 -167.12(18) 3_566 2_556
B2 B6 Cl6 Na1 -94.4(2) 3_566 2_556
B3 B6 Cl6 Na1 120.4(2) . 2_556
B5 B6 Cl6 Na1 48.7(2) . 2_556
B1 B6 Cl6 Na1 -22.7(2) . 2_556
B4 Cl4 Na1 O3 111.24(11) . 3_666
B4 Cl4 Na1 O1 -128.00(11) . .
B4 Cl4 Na1 Cl1 -49.52(11) . 2_546
B4 Cl4 Na1 Cl2 21.90(10) . .
B4 Cl4 Na1 Cl6 174.99(11) . 2_546
B2 Cl2 Na1 O3 -104.01(12) . 3_666
B2 Cl2 Na1 O1 30.67(16) . .
B2 Cl2 Na1 Cl1 111.82(10) . 2_546
B2 Cl2 Na1 Cl4 -21.80(10) . .
B2 Cl2 Na1 Cl6 178.86(11) . 2_546
O3 Na1 O1 S1 -140.3(5) 3_666 .
Cl1 Na1 O1 S1 13.6(5) 2_546 .
Cl4 Na1 O1 S1 145.4(5) . .
Cl2 Na1 O1 S1 93.2(5) . .
Cl6 Na1 O1 S1 -63.7(5) 2_546 .
Na1 O1 S1 O2A 79.9(6) . .
Na1 O1 S1 O2B -15.8(6) . .
O1 S1 O2B O2B -66.6(9) . 3_667
O2A S1 O2B O2B 172.9(9) . 3_667
S2B O3 S2A O4A -146.7(17) . .
Na1 O3 S2A O4A -39.9(8) 3_666 .
S2A O3 S2B O4B 156.5(18) . .
Na1 O3 S2B O4B 34.1(9) 3_666 .
